data_7205266
loop_
_publ_author_name
'Burrows, Andrew D.'
'Kelly, David J.'
'Haja Mohideen, M. Infas'
'Mahon, Mary F.'
'Pop, Viorica M.'
'Richardson, Christopher'

_publ_section_title
;
 Competition between coordination and hydrogen bonding in networks
 constructed using dipyridyl-1H-pyrazole ligands
;
_journal_issue 5
_journal_name_full CrystEngComm
_journal_page_first 1676
_journal_paper_doi 10.1039/c0ce00310g
_journal_volume 13
_journal_year 2011
_chemical_formula_sum 'C32 H29 N8 O6 Zn1.5'
_chemical_formula_weight 719.69
_chemical_name_systematic
;
?
;
_space_group_IT_number 15
_symmetry_cell_setting monoclinic
_symmetry_space_group_name_Hall '-C 2yc'
_symmetry_space_group_name_H-M 'C 1 2/c 1'
_atom_sites_solution_hydrogens geom
_atom_sites_solution_primary direct
_atom_sites_solution_secondary difmap
_audit_creation_method SHELXL-97
_cell_angle_alpha 90.00
_cell_angle_beta 101.624(1)
_cell_angle_gamma 90.00
_cell_formula_units_Z 8
_cell_length_a 18.8940(2)
_cell_length_b 9.3870(1)
_cell_length_c 36.7670(4)
_cell_measurement_reflns_used 38172
_cell_measurement_temperature 150(2)
_cell_measurement_theta_max 27.485
_cell_measurement_theta_min 2.910
_cell_volume 6387.18(12)
_computing_cell_refinement 'HKL Scalepack (Otwinowski & Minor 1997)'
_computing_data_collection 'Collect (Bruker AXS BV 1997-2004)'
_computing_data_reduction 'Denzo & Scalepack (Otwinowski, Minor 1997)'
_computing_molecular_graphics 'ORTEX (P.McArdle 1995)'
_computing_publication_material 'SHELXL-97/2 (Sheldrick 1997)'
_computing_structure_refinement 'SHELXL-97/2 (Sheldrick 1997)'
_computing_structure_solution 'SHELXS-97 (Sheldrick 1990)'
_diffrn_ambient_temperature 150(2)
_diffrn_measured_fraction_theta_full 0.989
_diffrn_measured_fraction_theta_max 0.989
_diffrn_measurement_device_type '95mm CCD camera on \k-goniostat'
_diffrn_measurement_method CCD
_diffrn_radiation_monochromator 'horizonally mounted graphite crystal'
_diffrn_radiation_source 'fine-focus sealed tube'
_diffrn_radiation_type MoK\a
_diffrn_radiation_wavelength 0.71073
_diffrn_reflns_av_R_equivalents 0.0462
_diffrn_reflns_av_sigmaI/netI 0.0338
_diffrn_reflns_limit_h_max 24
_diffrn_reflns_limit_h_min -24
_diffrn_reflns_limit_k_max 12
_diffrn_reflns_limit_k_min -12
_diffrn_reflns_limit_l_max 47
_diffrn_reflns_limit_l_min -47
_diffrn_reflns_number 37375
_diffrn_reflns_theta_full 27.48
_diffrn_reflns_theta_max 27.48
_diffrn_reflns_theta_min 3.56
_exptl_absorpt_coefficient_mu 1.193
_exptl_absorpt_correction_T_max 0.85
_exptl_absorpt_correction_T_min 0.78
_exptl_absorpt_correction_type multi-scan
_exptl_absorpt_process_details
;
multi-scan from symmetry-related measurements
Sortav (Blessing 1995)
;
_exptl_crystal_colour Colourless
_exptl_crystal_density_diffrn 1.497
_exptl_crystal_density_method 'not measured'
_exptl_crystal_description Tabloid
_exptl_crystal_F_000 2960
_exptl_crystal_size_max 0.22
_exptl_crystal_size_mid 0.22
_exptl_crystal_size_min 0.10
_refine_diff_density_max 0.346
_refine_diff_density_min -0.439
_refine_diff_density_rms 0.067
_refine_ls_extinction_method none
_refine_ls_goodness_of_fit_ref 0.974
_refine_ls_hydrogen_treatment constr
_refine_ls_matrix_type full
_refine_ls_number_parameters 433
_refine_ls_number_reflns 7247
_refine_ls_number_restraints 0
_refine_ls_restrained_S_all 0.974
_refine_ls_R_factor_all 0.0407
_refine_ls_R_factor_gt 0.0306
_refine_ls_shift/su_max 0.007
_refine_ls_shift/su_mean 0.000
_refine_ls_structure_factor_coef Fsqd
_refine_ls_weighting_details 'calc w=1/[\s^2^(Fo^2^)+(0.0300P)^2^+10.8747P] where P=(Fo^2^+2Fc^2^)/3'
_refine_ls_weighting_scheme calc
_refine_ls_wR_factor_gt 0.0706
_refine_ls_wR_factor_ref 0.0762
_reflns_number_gt 6168
_reflns_number_total 7247
_reflns_threshold_expression >2sigma(I)
_cod_data_source_file C0CE00310G.TXT
_cod_data_source_block k07adb7
_cod_depositor_comments
;
The following automatic conversions were performed:
'_symmetry_cell_setting' value 'Monoclinic' changed to 'monoclinic'
according to '/home/saulius/struct/CIF-dictionaries/cif_core.dic'
dictionary named 'cif_core.dic' version 2.4.1 from
2010-06-29.

'_exptl_absorpt_correction_type' value 'Multi-Scan' changed
to 'multi-scan' according to
'/home/saulius/struct/CIF-dictionaries/cif_core.dic' dictionary named
'cif_core.dic' version 2.4.1 from 2010-06-29.

Automatic conversion script
Id: cif_fix_enum 1555 2011-01-17 13:19:09Z saulius 
;
_cod_original_sg_symbol_H-M C2/c
_cod_original_formula_sum 'C32 H29 N8 O6 Zn1.50'
_cod_database_code 7205266

loop_
_symmetry_equiv_pos_as_xyz
'x, y, z'
'-x, y, -z+1/2'
'x+1/2, y+1/2, z'
'-x+1/2, y+1/2, -z+1/2'
'-x, -y, -z'
'x, -y, z-1/2'
'-x+1/2, -y+1/2, -z'
'x+1/2, -y+1/2, z-1/2'

loop_
_atom_site_label
_atom_site_type_symbol
_atom_site_fract_x
_atom_site_fract_y
_atom_site_fract_z
_atom_site_U_iso_or_equiv
_atom_site_adp_type
_atom_site_occupancy
_atom_site_symmetry_multiplicity
_atom_site_calc_flag
_atom_site_refinement_flags
_atom_site_disorder_assembly
_atom_site_disorder_group
Zn1 Zn 0.5000 -0.39088(3) -0.2500 0.01871(7) Uani 1 2 d S . .
Zn2 Zn 0.302368(11) 0.58979(2) 0.028122(6) 0.02090(6) Uani 1 1 d . . .
O1 O 0.53216(7) -0.55098(14) -0.20458(4) 0.0270(3) Uani 1 1 d . . .
O2 O 0.61126(7) -0.43705(14) -0.22954(4) 0.0281(3) Uani 1 1 d . . .
O3 O 0.30557(7) 0.38935(15) 0.06306(4) 0.0329(3) Uani 1 1 d . . .
O4 O 0.39758(7) 0.53323(13) 0.07037(4) 0.0249(3) Uani 1 1 d . . .
O5 O 0.20267(7) 0.53562(14) -0.00012(4) 0.0281(3) Uani 1 1 d . . .
O6 O 0.13953(7) 0.73380(14) -0.01794(4) 0.0280(3) Uani 1 1 d . . .
N1 N 0.48185(8) -0.23797(15) -0.21169(4) 0.0201(3) Uani 1 1 d . . .
N2 N 0.52097(8) 0.17705(16) -0.12339(4) 0.0216(3) Uani 1 1 d . . .
N3 N 0.50167(8) 0.26618(15) -0.09858(4) 0.0202(3) Uani 1 1 d . . .
H3 H 0.5290 0.3368 -0.0880 0.030(6) Uiso 1 1 calc R . .
N4 N 0.34433(8) 0.47599(16) -0.01342(4) 0.0209(3) Uani 1 1 d . . .
N5 N 0.25751(8) 0.70778(16) 0.06882(4) 0.0221(3) Uani 1 1 d . . .
N6 N 0.09656(8) 0.96469(16) 0.14377(4) 0.0219(3) Uani 1 1 d . . .
N7 N 0.08755(8) 1.06315(15) 0.16910(4) 0.0204(3) Uani 1 1 d . . .
H71 H 0.0461 1.0787 0.1758 0.038(6) Uiso 1 1 calc R . .
N8 N 0.16402(9) 1.46156(18) 0.26622(5) 0.0310(4) Uani 1 1 d . . .
C1 C 0.59710(10) -0.52462(19) -0.20591(5) 0.0235(4) Uani 1 1 d . . .
C2 C 0.65724(13) -0.5973(3) -0.17963(7) 0.0431(6) Uani 1 1 d . . .
H2A H 0.6850 -0.6563 -0.1937 0.065 Uiso 1 1 calc R . .
H2B H 0.6370 -0.6577 -0.1625 0.065 Uiso 1 1 calc R . .
H2C H 0.6890 -0.5255 -0.1655 0.065 Uiso 1 1 calc R . .
C3 C 0.36812(10) 0.42030(19) 0.07919(5) 0.0235(4) Uani 1 1 d . . .
C4 C 0.40952(14) 0.3257(3) 0.10885(7) 0.0488(6) Uani 1 1 d . . .
H4A H 0.4573 0.3669 0.1183 0.073 Uiso 0.50 1 calc PR . .
H4B H 0.4150 0.2312 0.0984 0.073 Uiso 0.50 1 calc PR . .
H4C H 0.3833 0.3172 0.1292 0.073 Uiso 0.50 1 calc PR . .
H4D H 0.3797 0.2433 0.1123 0.073 Uiso 0.50 1 calc PR . .
H4E H 0.4221 0.3790 0.1322 0.073 Uiso 0.50 1 calc PR . .
H4F H 0.4538 0.2930 0.1014 0.073 Uiso 0.50 1 calc PR . .
C5 C 0.14618(10) 0.6016(2) -0.01413(5) 0.0232(4) Uani 1 1 d . . .
C6 C 0.07973(12) 0.5113(3) -0.02766(7) 0.0428(6) Uani 1 1 d . . .
H6A H 0.0758 0.4899 -0.0541 0.064 Uiso 1 1 calc R . .
H6B H 0.0367 0.5635 -0.0242 0.064 Uiso 1 1 calc R . .
H6C H 0.0837 0.4223 -0.0135 0.064 Uiso 1 1 calc R . .
C7 C 0.53798(10) -0.15310(19) -0.19737(5) 0.0214(4) Uani 1 1 d . . .
H7 H 0.5824 -0.1666 -0.2053 0.026 Uiso 1 1 calc R . .
C8 C 0.53413(10) -0.04806(19) -0.17194(5) 0.0203(4) Uani 1 1 d . . .
H8 H 0.5752 0.0095 -0.1627 0.024 Uiso 1 1 calc R . .
C9 C 0.46950(9) -0.02594(18) -0.15971(5) 0.0185(3) Uani 1 1 d . . .
C10 C 0.41126(10) -0.11298(19) -0.17470(5) 0.0219(4) Uani 1 1 d . . .
H10 H 0.3662 -0.1015 -0.1674 0.026 Uiso 1 1 calc R . .
C11 C 0.41960(10) -0.21643(19) -0.20035(5) 0.0216(4) Uani 1 1 d . . .
H11 H 0.3793 -0.2748 -0.2104 0.026 Uiso 1 1 calc R . .
C12 C 0.46514(9) 0.08652(18) -0.13251(5) 0.0189(3) Uani 1 1 d . . .
C13 C 0.41010(9) 0.11924(18) -0.11319(5) 0.0193(3) Uani 1 1 d . . .
H13 H 0.3652 0.0716 -0.1147 0.023 Uiso 1 1 calc R . .
C14 C 0.43553(9) 0.23599(18) -0.09143(5) 0.0185(3) Uani 1 1 d . . .
C15 C 0.40436(9) 0.31889(18) -0.06473(5) 0.0189(3) Uani 1 1 d . . .
C16 C 0.43843(10) 0.44048(19) -0.04756(5) 0.0235(4) Uani 1 1 d . . .
H16 H 0.4829 0.4721 -0.0531 0.028 Uiso 1 1 calc R . .
C17 C 0.40693(10) 0.5141(2) -0.02253(5) 0.0239(4) Uani 1 1 d . . .
H17 H 0.4309 0.5964 -0.0111 0.029 Uiso 1 1 calc R . .
C18 C 0.33893(10) 0.27945(19) -0.05559(5) 0.0241(4) Uani 1 1 d . . .
H18 H 0.3136 0.1980 -0.0667 0.029 Uiso 1 1 calc R . .
C19 C 0.31128(10) 0.3597(2) -0.03025(5) 0.0248(4) Uani 1 1 d . . .
H19 H 0.2666 0.3313 -0.0244 0.030 Uiso 1 1 calc R . .
C20 C 0.29530(10) 0.8132(2) 0.08814(5) 0.0258(4) Uani 1 1 d . . .
H20 H 0.3437 0.8280 0.0853 0.031 Uiso 1 1 calc R . .
C21 C 0.26777(10) 0.9015(2) 0.11196(5) 0.0251(4) Uani 1 1 d . . .
H21 H 0.2968 0.9754 0.1248 0.030 Uiso 1 1 calc R . .
C22 C 0.19751(10) 0.88184(19) 0.11701(5) 0.0204(4) Uani 1 1 d . . .
C23 C 0.15848(10) 0.7696(2) 0.09771(5) 0.0236(4) Uani 1 1 d . . .
H23 H 0.1106 0.7502 0.1007 0.028 Uiso 1 1 calc R . .
C24 C 0.18996(10) 0.6867(2) 0.07429(5) 0.0239(4) Uani 1 1 d . . .
H24 H 0.1625 0.6109 0.0613 0.029 Uiso 1 1 calc R . .
C25 C 0.16666(9) 0.97554(19) 0.14181(5) 0.0200(4) Uani 1 1 d . . .
C26 C 0.20133(10) 1.08120(19) 0.16582(5) 0.0215(4) Uani 1 1 d . . .
H26 H 0.2506 1.1093 0.1694 0.026 Uiso 1 1 calc R . .
C27 C 0.14922(9) 1.13599(18) 0.18318(5) 0.0194(3) Uani 1 1 d . . .
C28 C 0.15340(10) 1.24707(18) 0.21148(5) 0.0201(4) Uani 1 1 d . . .
C29 C 0.21716(10) 1.3230(2) 0.22346(5) 0.0287(4) Uani 1 1 d . . .
H29 H 0.2586 1.3034 0.2133 0.034 Uiso 1 1 calc R . .
C30 C 0.21967(11) 1.4277(2) 0.25034(6) 0.0321(5) Uani 1 1 d . . .
H30 H 0.2636 1.4785 0.2580 0.039 Uiso 1 1 calc R . .
C31 C 0.09498(10) 1.28165(19) 0.22783(5) 0.0232(4) Uani 1 1 d . . .
H31 H 0.0501 1.2334 0.2207 0.028 Uiso 1 1 calc R . .
C32 C 0.10346(11) 1.3868(2) 0.25449(5) 0.0280(4) Uani 1 1 d . . .
H32 H 0.0631 1.4079 0.2654 0.034 Uiso 1 1 calc R . .

loop_
_atom_site_aniso_label
_atom_site_aniso_U_11
_atom_site_aniso_U_22
_atom_site_aniso_U_33
_atom_site_aniso_U_23
_atom_site_aniso_U_13
_atom_site_aniso_U_12
Zn1 0.02211(15) 0.01721(14) 0.01790(14) 0.000 0.00659(11) 0.000
Zn2 0.02038(12) 0.02349(11) 0.01996(11) -0.00302(8) 0.00678(8) 0.00231(8)
O1 0.0246(7) 0.0272(7) 0.0322(7) -0.0019(6) 0.0126(6) -0.0021(6)
O2 0.0236(7) 0.0283(7) 0.0342(7) 0.0058(6) 0.0102(6) 0.0010(6)
O3 0.0243(7) 0.0360(8) 0.0377(8) 0.0009(6) 0.0045(6) -0.0097(6)
O4 0.0233(7) 0.0229(6) 0.0291(7) -0.0026(5) 0.0071(5) -0.0060(5)
O5 0.0232(7) 0.0298(7) 0.0308(7) -0.0066(6) 0.0043(6) 0.0031(6)
O6 0.0322(7) 0.0243(7) 0.0307(7) -0.0014(6) 0.0140(6) 0.0003(6)
N1 0.0252(8) 0.0182(7) 0.0181(7) -0.0002(6) 0.0073(6) 0.0003(6)
N2 0.0222(8) 0.0212(7) 0.0224(7) -0.0048(6) 0.0073(6) 0.0003(6)
N3 0.0191(7) 0.0205(7) 0.0218(7) -0.0066(6) 0.0063(6) -0.0025(6)
N4 0.0202(8) 0.0230(8) 0.0206(7) -0.0038(6) 0.0066(6) 0.0001(6)
N5 0.0221(8) 0.0244(8) 0.0209(7) -0.0023(6) 0.0071(6) 0.0033(6)
N6 0.0235(8) 0.0233(8) 0.0206(7) -0.0039(6) 0.0081(6) 0.0008(6)
N7 0.0201(8) 0.0224(7) 0.0206(7) -0.0027(6) 0.0087(6) 0.0013(6)
N8 0.0283(9) 0.0314(9) 0.0336(9) -0.0113(7) 0.0067(7) -0.0008(7)
C1 0.0237(10) 0.0228(9) 0.0246(9) -0.0024(7) 0.0059(7) 0.0017(7)
C2 0.0365(13) 0.0446(13) 0.0441(13) 0.0103(11) -0.0017(10) 0.0076(10)
C3 0.0229(9) 0.0237(9) 0.0245(9) -0.0021(7) 0.0063(7) -0.0024(7)
C4 0.0510(15) 0.0440(14) 0.0458(14) 0.0141(11) -0.0034(11) 0.0008(11)
C5 0.0234(9) 0.0273(9) 0.0213(8) -0.0030(7) 0.0100(7) -0.0019(8)
C6 0.0304(12) 0.0395(12) 0.0550(14) 0.0048(11) 0.0007(10) -0.0104(10)
C7 0.0225(9) 0.0206(8) 0.0231(9) 0.0006(7) 0.0096(7) 0.0013(7)
C8 0.0205(9) 0.0205(8) 0.0203(8) 0.0000(7) 0.0052(7) -0.0008(7)
C9 0.0224(9) 0.0171(8) 0.0166(8) 0.0019(6) 0.0052(7) 0.0017(7)
C10 0.0214(9) 0.0226(9) 0.0234(9) -0.0014(7) 0.0088(7) -0.0017(7)
C11 0.0234(9) 0.0212(9) 0.0214(8) -0.0008(7) 0.0074(7) -0.0033(7)
C12 0.0201(9) 0.0180(8) 0.0185(8) -0.0012(7) 0.0035(7) 0.0001(7)
C13 0.0188(9) 0.0200(8) 0.0197(8) -0.0017(7) 0.0050(7) -0.0020(7)
C14 0.0173(8) 0.0192(8) 0.0197(8) 0.0001(7) 0.0050(7) 0.0004(7)
C15 0.0196(9) 0.0202(8) 0.0172(8) 0.0005(7) 0.0045(7) 0.0003(7)
C16 0.0204(9) 0.0250(9) 0.0273(9) -0.0057(7) 0.0100(7) -0.0052(7)
C17 0.0220(9) 0.0256(9) 0.0251(9) -0.0081(7) 0.0072(7) -0.0049(7)
C18 0.0230(9) 0.0223(9) 0.0284(9) -0.0062(7) 0.0087(7) -0.0056(7)
C19 0.0232(9) 0.0249(9) 0.0290(9) -0.0042(8) 0.0115(8) -0.0040(7)
C20 0.0198(9) 0.0344(10) 0.0240(9) -0.0057(8) 0.0062(7) 0.0010(8)
C21 0.0210(9) 0.0305(10) 0.0236(9) -0.0080(8) 0.0037(7) -0.0013(8)
C22 0.0223(9) 0.0234(9) 0.0161(8) 0.0005(7) 0.0051(7) 0.0043(7)
C23 0.0212(9) 0.0283(9) 0.0233(9) -0.0016(7) 0.0092(7) -0.0004(7)
C24 0.0258(10) 0.0247(9) 0.0224(9) -0.0034(7) 0.0078(7) -0.0031(7)
C25 0.0210(9) 0.0226(9) 0.0172(8) 0.0015(7) 0.0057(7) 0.0032(7)
C26 0.0186(9) 0.0260(9) 0.0204(8) -0.0015(7) 0.0053(7) 0.0022(7)
C27 0.0194(9) 0.0213(8) 0.0177(8) 0.0008(7) 0.0043(7) 0.0014(7)
C28 0.0225(9) 0.0203(8) 0.0174(8) 0.0003(7) 0.0042(7) 0.0026(7)
C29 0.0216(10) 0.0348(11) 0.0314(10) -0.0085(8) 0.0091(8) -0.0009(8)
C30 0.0230(10) 0.0375(11) 0.0361(11) -0.0119(9) 0.0067(8) -0.0048(8)
C31 0.0207(9) 0.0238(9) 0.0265(9) -0.0039(7) 0.0083(7) -0.0022(7)
C32 0.0246(10) 0.0310(10) 0.0305(10) -0.0068(8) 0.0110(8) 0.0008(8)

loop_
_atom_type_symbol
_atom_type_description
_atom_type_scat_dispersion_real
_atom_type_scat_dispersion_imag
_atom_type_scat_source
C C 0.0033 0.0016 'International Tables Vol C Tables 4.2.6.8 and 6.1.1.4'
H H 0.0000 0.0000 'International Tables Vol C Tables 4.2.6.8 and 6.1.1.4'
O O 0.0106 0.0060 'International Tables Vol C Tables 4.2.6.8 and 6.1.1.4'
Zn Zn 0.2839 1.4301 'International Tables Vol C Tables 4.2.6.8 and 6.1.1.4'
N N 0.0061 0.0033 'International Tables Vol C Tables 4.2.6.8 and 6.1.1.4'

loop_
_geom_angle_atom_site_label_1
_geom_angle_atom_site_label_2
_geom_angle_atom_site_label_3
_geom_angle
_geom_angle_site_symmetry_1
_geom_angle_site_symmetry_3
_geom_angle_publ_flag
N1 Zn1 N1 93.11(8) . 2_654 ?
N1 Zn1 O2 100.74(6) . . ?
N1 Zn1 O2 95.37(5) 2_654 . ?
N1 Zn1 O2 95.37(5) . 2_654 ?
N1 Zn1 O2 100.74(6) 2_654 2_654 ?
O2 Zn1 O2 156.51(7) . 2_654 ?
N1 Zn1 O1 90.86(5) . . ?
N1 Zn1 O1 155.31(5) 2_654 . ?
O2 Zn1 O1 59.96(5) . . ?
O2 Zn1 O1 103.13(5) 2_654 . ?
N1 Zn1 O1 155.31(5) . 2_654 ?
N1 Zn1 O1 90.86(5) 2_654 2_654 ?
O2 Zn1 O1 103.13(5) . 2_654 ?
O2 Zn1 O1 59.96(5) 2_654 2_654 ?
O1 Zn1 O1 95.62(7) . 2_654 ?
N1 Zn1 C1 125.34(6) . 2_654 ?
N1 Zn1 C1 96.06(6) 2_654 2_654 ?
O2 Zn1 C1 131.57(6) . 2_654 ?
O2 Zn1 C1 30.00(5) 2_654 2_654 ?
O1 Zn1 C1 101.43(5) . 2_654 ?
O1 Zn1 C1 29.97(5) 2_654 2_654 ?
N1 Zn1 C1 96.06(6) . . ?
N1 Zn1 C1 125.34(6) 2_654 . ?
O2 Zn1 C1 30.00(5) . . ?
O2 Zn1 C1 131.57(6) 2_654 . ?
O1 Zn1 C1 29.97(5) . . ?
O1 Zn1 C1 101.43(5) 2_654 . ?
C1 Zn1 C1 120.35(8) 2_654 . ?
O5 Zn2 O6 125.66(6) . 7_565 ?
O5 Zn2 N4 87.07(5) . . ?
O6 Zn2 N4 89.08(5) 7_565 . ?
O5 Zn2 N5 91.69(5) . . ?
O6 Zn2 N5 90.66(5) 7_565 . ?
N4 Zn2 N5 178.27(6) . . ?
O5 Zn2 O4 148.07(5) . . ?
O6 Zn2 O4 86.12(5) 7_565 . ?
N4 Zn2 O4 90.90(5) . . ?
N5 Zn2 O4 90.79(5) . . ?
O5 Zn2 O3 89.89(5) . . ?
O6 Zn2 O3 144.40(5) 7_565 . ?
N4 Zn2 O3 91.07(5) . . ?
N5 Zn2 O3 90.14(6) . . ?
O4 Zn2 O3 58.28(5) . . ?
O5 Zn2 C3 118.70(6) . . ?
O6 Zn2 C3 115.55(6) 7_565 . ?
N4 Zn2 C3 91.05(6) . . ?
N5 Zn2 C3 90.61(6) . . ?
O4 Zn2 C3 29.43(5) . . ?
O3 Zn2 C3 28.84(5) . . ?
C1 O1 Zn1 87.67(11) . . ?
C1 O2 Zn1 92.56(11) . . ?
C3 O3 Zn2 89.46(11) . . ?
C3 O4 Zn2 92.51(11) . . ?
C5 O5 Zn2 135.68(13) . . ?
C5 O6 Zn2 140.43(12) . 7_565 ?
C11 N1 C7 117.45(15) . . ?
C11 N1 Zn1 125.98(12) . . ?
C7 N1 Zn1 116.57(11) . . ?
N3 N2 C12 104.89(14) . . ?
N2 N3 C14 112.85(14) . . ?
N2 N3 H3 123.6 . . ?
C14 N3 H3 123.6 . . ?
C17 N4 C19 116.93(15) . . ?
C17 N4 Zn2 121.11(12) . . ?
C19 N4 Zn2 121.89(12) . . ?
C20 N5 C24 116.75(15) . . ?
C20 N5 Zn2 120.23(12) . . ?
C24 N5 Zn2 122.87(12) . . ?
C25 N6 N7 104.36(14) . . ?
N6 N7 C27 112.95(14) . . ?
N6 N7 H71 123.5 . . ?
C27 N7 H71 123.5 . . ?
C32 N8 C30 115.49(17) . . ?
O1 C1 O2 119.77(17) . . ?
O1 C1 C2 120.14(18) . . ?
O2 C1 C2 120.10(18) . . ?
O1 C1 Zn1 62.36(10) . . ?
O2 C1 Zn1 57.44(9) . . ?
C2 C1 Zn1 177.01(15) . . ?
C1 C2 H2A 109.5 . . ?
C1 C2 H2B 109.5 . . ?
H2A C2 H2B 109.5 . . ?
C1 C2 H2C 109.5 . . ?
H2A C2 H2C 109.5 . . ?
H2B C2 H2C 109.5 . . ?
O3 C3 O4 119.75(17) . . ?
O3 C3 C4 120.96(18) . . ?
O4 C3 C4 119.29(18) . . ?
O3 C3 Zn2 61.69(10) . . ?
O4 C3 Zn2 58.05(9) . . ?
C4 C3 Zn2 177.30(15) . . ?
C3 C4 H4A 109.5 . . ?
C3 C4 H4B 109.5 . . ?
H4A C4 H4B 109.5 . . ?
C3 C4 H4C 109.5 . . ?
H4A C4 H4C 109.5 . . ?
H4B C4 H4C 109.5 . . ?
C3 C4 H4D 109.5 . . ?
H4A C4 H4D 141.1 . . ?
H4B C4 H4D 56.3 . . ?
H4C C4 H4D 56.3 . . ?
C3 C4 H4E 109.5 . . ?
H4A C4 H4E 56.3 . . ?
H4B C4 H4E 141.1 . . ?
H4C C4 H4E 56.3 . . ?
H4D C4 H4E 109.5 . . ?
C3 C4 H4F 109.5 . . ?
H4A C4 H4F 56.3 . . ?
H4B C4 H4F 56.3 . . ?
H4C C4 H4F 141.1 . . ?
H4D C4 H4F 109.5 . . ?
H4E C4 H4F 109.5 . . ?
O5 C5 O6 126.44(18) . . ?
O5 C5 C6 116.17(17) . . ?
O6 C5 C6 117.39(18) . . ?
C5 C6 H6A 109.5 . . ?
C5 C6 H6B 109.5 . . ?
H6A C6 H6B 109.5 . . ?
C5 C6 H6C 109.5 . . ?
H6A C6 H6C 109.5 . . ?
H6B C6 H6C 109.5 . . ?
N1 C7 C8 123.13(16) . . ?
N1 C7 H7 118.4 . . ?
C8 C7 H7 118.4 . . ?
C7 C8 C9 119.72(17) . . ?
C7 C8 H8 120.1 . . ?
C9 C8 H8 120.1 . . ?
C10 C9 C8 117.20(16) . . ?
C10 C9 C12 122.91(16) . . ?
C8 C9 C12 119.88(16) . . ?
C11 C10 C9 119.46(16) . . ?
C11 C10 H10 120.3 . . ?
C9 C10 H10 120.3 . . ?
N1 C11 C10 123.04(16) . . ?
N1 C11 H11 118.5 . . ?
C10 C11 H11 118.5 . . ?
N2 C12 C13 111.04(15) . . ?
N2 C12 C9 118.42(15) . . ?
C13 C12 C9 130.54(16) . . ?
C14 C13 C12 105.00(15) . . ?
C14 C13 H13 127.5 . . ?
C12 C13 H13 127.5 . . ?
N3 C14 C13 106.21(15) . . ?
N3 C14 C15 121.90(15) . . ?
C13 C14 C15 131.88(16) . . ?
C18 C15 C16 117.27(16) . . ?
C18 C15 C14 121.04(16) . . ?
C16 C15 C14 121.69(15) . . ?
C17 C16 C15 119.31(16) . . ?
C17 C16 H16 120.3 . . ?
C15 C16 H16 120.3 . . ?
N4 C17 C16 123.66(17) . . ?
N4 C17 H17 118.2 . . ?
C16 C17 H17 118.2 . . ?
C19 C18 C15 119.49(17) . . ?
C19 C18 H18 120.3 . . ?
C15 C18 H18 120.3 . . ?
N4 C19 C18 123.34(17) . . ?
N4 C19 H19 118.3 . . ?
C18 C19 H19 118.3 . . ?
N5 C20 C21 123.48(17) . . ?
N5 C20 H20 118.3 . . ?
C21 C20 H20 118.3 . . ?
C20 C21 C22 119.81(17) . . ?
C20 C21 H21 120.1 . . ?
C22 C21 H21 120.1 . . ?
C21 C22 C23 116.96(16) . . ?
C21 C22 C25 120.85(16) . . ?
C23 C22 C25 122.19(16) . . ?
C24 C23 C22 119.52(17) . . ?
C24 C23 H23 120.2 . . ?
C22 C23 H23 120.2 . . ?
N5 C24 C23 123.44(17) . . ?
N5 C24 H24 118.3 . . ?
C23 C24 H24 118.3 . . ?
N6 C25 C26 111.16(15) . . ?
N6 C25 C22 120.39(16) . . ?
C26 C25 C22 128.45(16) . . ?
C27 C26 C25 105.64(16) . . ?
C27 C26 H26 127.2 . . ?
C25 C26 H26 127.2 . . ?
N7 C27 C26 105.89(15) . . ?
N7 C27 C28 123.22(15) . . ?
C26 C27 C28 130.89(17) . . ?
C29 C28 C31 116.92(16) . . ?
C29 C28 C27 120.58(16) . . ?
C31 C28 C27 122.49(16) . . ?
C30 C29 C28 119.41(18) . . ?
C30 C29 H29 120.3 . . ?
C28 C29 H29 120.3 . . ?
N8 C30 C29 124.15(19) . . ?
N8 C30 H30 117.9 . . ?
C29 C30 H30 117.9 . . ?
C32 C31 C28 118.94(17) . . ?
C32 C31 H31 120.5 . . ?
C28 C31 H31 120.5 . . ?
N8 C32 C31 125.08(18) . . ?
N8 C32 H32 117.5 . . ?
C31 C32 H32 117.5 . . ?

loop_
_geom_bond_atom_site_label_1
_geom_bond_atom_site_label_2
_geom_bond_distance
_geom_bond_site_symmetry_2
_geom_bond_publ_flag
Zn1 N1 2.0874(14) . ?
Zn1 N1 2.0874(14) 2_654 ?
Zn1 O2 2.1296(13) . ?
Zn1 O2 2.1296(13) 2_654 ?
Zn1 O1 2.2378(14) . ?
Zn1 O1 2.2378(14) 2_654 ?
Zn1 C1 2.5241(19) 2_654 ?
Zn1 C1 2.5241(18) . ?
Zn2 O5 2.0241(13) . ?
Zn2 O6 2.0624(13) 7_565 ?
Zn2 N4 2.1427(14) . ?
Zn2 N5 2.1669(14) . ?
Zn2 O4 2.1919(13) . ?
Zn2 O3 2.2722(14) . ?
Zn2 C3 2.5806(19) . ?
O1 C1 1.262(2) . ?
O2 C1 1.263(2) . ?
O3 C3 1.245(2) . ?
O4 C3 1.269(2) . ?
O5 C5 1.251(2) . ?
O6 C5 1.253(2) . ?
O6 Zn2 2.0624(13) 7_565 ?
N1 C11 1.340(2) . ?
N1 C7 1.346(2) . ?
N2 N3 1.3414(19) . ?
N2 C12 1.343(2) . ?
N3 C14 1.358(2) . ?
N3 H3 0.8800 . ?
N4 C17 1.341(2) . ?
N4 C19 1.345(2) . ?
N5 C20 1.337(2) . ?
N5 C24 1.346(2) . ?
N6 C25 1.345(2) . ?
N6 N7 1.347(2) . ?
N7 C27 1.360(2) . ?
N7 H71 0.8800 . ?
N8 C32 1.337(3) . ?
N8 C30 1.340(3) . ?
C1 C2 1.500(3) . ?
C2 H2A 0.9800 . ?
C2 H2B 0.9800 . ?
C2 H2C 0.9800 . ?
C3 C4 1.498(3) . ?
C4 H4A 0.9800 . ?
C4 H4B 0.9800 . ?
C4 H4C 0.9800 . ?
C4 H4D 0.9800 . ?
C4 H4E 0.9800 . ?
C4 H4F 0.9800 . ?
C5 C6 1.513(3) . ?
C6 H6A 0.9800 . ?
C6 H6B 0.9800 . ?
C6 H6C 0.9800 . ?
C7 C8 1.371(2) . ?
C7 H7 0.9500 . ?
C8 C9 1.399(2) . ?
C8 H8 0.9500 . ?
C9 C10 1.392(2) . ?
C9 C12 1.468(2) . ?
C10 C11 1.385(2) . ?
C10 H10 0.9500 . ?
C11 H11 0.9500 . ?
C12 C13 1.406(2) . ?
C13 C14 1.385(2) . ?
C13 H13 0.9500 . ?
C14 C15 1.466(2) . ?
C15 C18 1.395(2) . ?
C15 C16 1.397(2) . ?
C16 C17 1.378(2) . ?
C16 H16 0.9500 . ?
C17 H17 0.9500 . ?
C18 C19 1.380(2) . ?
C18 H18 0.9500 . ?
C19 H19 0.9500 . ?
C20 C21 1.381(2) . ?
C20 H20 0.9500 . ?
C21 C22 1.389(3) . ?
C21 H21 0.9500 . ?
C22 C23 1.395(3) . ?
C22 C25 1.469(2) . ?
C23 C24 1.381(2) . ?
C23 H23 0.9500 . ?
C24 H24 0.9500 . ?
C25 C26 1.400(2) . ?
C26 C27 1.376(2) . ?
C26 H26 0.9500 . ?
C27 C28 1.464(2) . ?
C28 C29 1.393(3) . ?
C28 C31 1.397(2) . ?
C29 C30 1.387(3) . ?
C29 H29 0.9500 . ?
C30 H30 0.9500 . ?
C31 C32 1.378(3) . ?
C31 H31 0.9500 . ?
C32 H32 0.9500 . ?

loop_
_geom_torsion_atom_site_label_1
_geom_torsion_atom_site_label_2
_geom_torsion_atom_site_label_3
_geom_torsion_atom_site_label_4
_geom_torsion
_geom_torsion_site_symmetry_1
_geom_torsion_site_symmetry_2
_geom_torsion_site_symmetry_3
_geom_torsion_site_symmetry_4
_geom_torsion_publ_flag
N1 Zn1 O1 C1 -100.68(11) . . . . ?
N1 Zn1 O1 C1 -1.32(18) 2_654 . . . ?
O2 Zn1 O1 C1 1.24(10) . . . . ?
O2 Zn1 O1 C1 163.60(10) 2_654 . . . ?
O1 Zn1 O1 C1 103.17(11) 2_654 . . . ?
C1 Zn1 O1 C1 132.93(10) 2_654 . . . ?
N1 Zn1 O2 C1 83.48(11) . . . . ?
N1 Zn1 O2 C1 177.69(11) 2_654 . . . ?
O2 Zn1 O2 C1 -49.01(10) 2_654 . . . ?
O1 Zn1 O2 C1 -1.24(10) . . . . ?
O1 Zn1 O2 C1 -90.17(11) 2_654 . . . ?
C1 Zn1 O2 C1 -79.30(15) 2_654 . . . ?
O5 Zn2 O3 C3 177.30(12) . . . . ?
O6 Zn2 O3 C3 0.32(16) 7_565 . . . ?
N4 Zn2 O3 C3 90.23(12) . . . . ?
N5 Zn2 O3 C3 -91.01(12) . . . . ?
O4 Zn2 O3 C3 -0.16(10) . . . . ?
O5 Zn2 O4 C3 -4.64(16) . . . . ?
O6 Zn2 O4 C3 -179.55(11) 7_565 . . . ?
N4 Zn2 O4 C3 -90.54(11) . . . . ?
N5 Zn2 O4 C3 89.83(11) . . . . ?
O3 Zn2 O4 C3 0.16(10) . . . . ?
O6 Zn2 O5 C5 -37.91(19) 7_565 . . . ?
N4 Zn2 O5 C5 -124.66(18) . . . . ?
N5 Zn2 O5 C5 54.12(18) . . . . ?
O4 Zn2 O5 C5 148.34(16) . . . . ?
O3 Zn2 O5 C5 144.26(18) . . . . ?
C3 Zn2 O5 C5 145.75(17) . . . . ?
N1 Zn1 N1 C11 115.52(16) 2_654 . . . ?
O2 Zn1 N1 C11 -148.42(14) . . . . ?
O2 Zn1 N1 C11 14.42(15) 2_654 . . . ?
O1 Zn1 N1 C11 -88.86(14) . . . . ?
O1 Zn1 N1 C11 16.6(2) 2_654 . . . ?
C1 Zn1 N1 C11 15.83(17) 2_654 . . . ?
C1 Zn1 N1 C11 -118.44(14) . . . . ?
N1 Zn1 N1 C7 -64.03(11) 2_654 . . . ?
O2 Zn1 N1 C7 32.04(13) . . . . ?
O2 Zn1 N1 C7 -165.13(12) 2_654 . . . ?
O1 Zn1 N1 C7 91.60(13) . . . . ?
O1 Zn1 N1 C7 -162.90(12) 2_654 . . . ?
C1 Zn1 N1 C7 -163.71(12) 2_654 . . . ?
C1 Zn1 N1 C7 62.01(13) . . . . ?
C12 N2 N3 C14 0.07(19) . . . . ?
O5 Zn2 N4 C17 150.18(14) . . . . ?
O6 Zn2 N4 C17 24.40(14) 7_565 . . . ?
N5 Zn2 N4 C17 105.7(19) . . . . ?
O4 Zn2 N4 C17 -61.70(14) . . . . ?
O3 Zn2 N4 C17 -119.99(14) . . . . ?
C3 Zn2 N4 C17 -91.14(14) . . . . ?
O5 Zn2 N4 C19 -33.05(15) . . . . ?
O6 Zn2 N4 C19 -158.82(15) 7_565 . . . ?
N5 Zn2 N4 C19 -77(2) . . . . ?
O4 Zn2 N4 C19 115.07(14) . . . . ?
O3 Zn2 N4 C19 56.79(14) . . . . ?
C3 Zn2 N4 C19 85.64(15) . . . . ?
O5 Zn2 N5 C20 -155.46(14) . . . . ?
O6 Zn2 N5 C20 -29.75(14) 7_565 . . . ?
N4 Zn2 N5 C20 -111.1(19) . . . . ?
O4 Zn2 N5 C20 56.38(14) . . . . ?
O3 Zn2 N5 C20 114.65(14) . . . . ?
C3 Zn2 N5 C20 85.81(14) . . . . ?
O5 Zn2 N5 C24 20.03(15) . . . . ?
O6 Zn2 N5 C24 145.74(14) 7_565 . . . ?
N4 Zn2 N5 C24 64(2) . . . . ?
O4 Zn2 N5 C24 -128.14(14) . . . . ?
O3 Zn2 N5 C24 -69.86(14) . . . . ?
C3 Zn2 N5 C24 -98.70(14) . . . . ?
C25 N6 N7 C27 0.11(19) . . . . ?
Zn1 O1 C1 O2 -2.09(17) . . . . ?
Zn1 O1 C1 C2 178.12(17) . . . . ?
Zn1 O2 C1 O1 2.19(18) . . . . ?
Zn1 O2 C1 C2 -178.01(17) . . . . ?
N1 Zn1 C1 O1 81.15(11) . . . . ?
N1 Zn1 C1 O1 179.32(9) 2_654 . . . ?
O2 Zn1 C1 O1 -177.85(17) . . . . ?
O2 Zn1 C1 O1 -21.56(13) 2_654 . . . ?
O1 Zn1 C1 O1 -81.34(12) 2_654 . . . ?
C1 Zn1 C1 O1 -56.26(9) 2_654 . . . ?
N1 Zn1 C1 O2 -101.00(11) . . . . ?
N1 Zn1 C1 O2 -2.82(13) 2_654 . . . ?
O2 Zn1 C1 O2 156.29(9) 2_654 . . . ?
O1 Zn1 C1 O2 177.85(17) . . . . ?
O1 Zn1 C1 O2 96.51(11) 2_654 . . . ?
C1 Zn1 C1 O2 121.59(11) 2_654 . . . ?
N1 Zn1 C1 C2 -66(3) . . . . ?
N1 Zn1 C1 C2 32(3) 2_654 . . . ?
O2 Zn1 C1 C2 35(3) . . . . ?
O2 Zn1 C1 C2 -169(3) 2_654 . . . ?
O1 Zn1 C1 C2 -147(3) . . . . ?
O1 Zn1 C1 C2 132(3) 2_654 . . . ?
C1 Zn1 C1 C2 157(3) 2_654 . . . ?
Zn2 O3 C3 O4 0.28(18) . . . . ?
Zn2 O3 C3 C4 -179.44(18) . . . . ?
Zn2 O4 C3 O3 -0.29(18) . . . . ?
Zn2 O4 C3 C4 179.43(18) . . . . ?
O5 Zn2 C3 O3 -3.08(13) . . . . ?
O6 Zn2 C3 O3 -179.79(10) 7_565 . . . ?
N4 Zn2 C3 O3 -90.31(11) . . . . ?
N5 Zn2 C3 O3 89.18(12) . . . . ?
O4 Zn2 C3 O3 179.72(18) . . . . ?
O5 Zn2 C3 O4 177.20(9) . . . . ?
O6 Zn2 C3 O4 0.49(12) 7_565 . . . ?
N4 Zn2 C3 O4 89.97(11) . . . . ?
N5 Zn2 C3 O4 -90.53(11) . . . . ?
O3 Zn2 C3 O4 -179.72(18) . . . . ?
O5 Zn2 C3 C4 167(3) . . . . ?
O6 Zn2 C3 C4 -10(3) 7_565 . . . ?
N4 Zn2 C3 C4 79(3) . . . . ?
N5 Zn2 C3 C4 -101(3) . . . . ?
O4 Zn2 C3 C4 -11(3) . . . . ?
O3 Zn2 C3 C4 170(3) . . . . ?
Zn2 O5 C5 O6 9.3(3) . . . . ?
Zn2 O5 C5 C6 -170.56(15) . . . . ?
Zn2 O6 C5 O5 33.5(3) 7_565 . . . ?
Zn2 O6 C5 C6 -146.55(17) 7_565 . . . ?
C11 N1 C7 C8 0.4(3) . . . . ?
Zn1 N1 C7 C8 -179.97(14) . . . . ?
N1 C7 C8 C9 0.2(3) . . . . ?
C7 C8 C9 C10 -0.6(2) . . . . ?
C7 C8 C9 C12 -179.93(16) . . . . ?
C8 C9 C10 C11 0.5(2) . . . . ?
C12 C9 C10 C11 179.74(16) . . . . ?
C7 N1 C11 C10 -0.6(3) . . . . ?
Zn1 N1 C11 C10 179.84(13) . . . . ?
C9 C10 C11 N1 0.2(3) . . . . ?
N3 N2 C12 C13 0.00(19) . . . . ?
N3 N2 C12 C9 179.83(14) . . . . ?
C10 C9 C12 N2 -171.29(16) . . . . ?
C8 C9 C12 N2 8.0(2) . . . . ?
C10 C9 C12 C13 8.5(3) . . . . ?
C8 C9 C12 C13 -172.25(17) . . . . ?
N2 C12 C13 C14 -0.1(2) . . . . ?
C9 C12 C13 C14 -179.87(17) . . . . ?
N2 N3 C14 C13 -0.12(19) . . . . ?
N2 N3 C14 C15 179.09(15) . . . . ?
C12 C13 C14 N3 0.11(19) . . . . ?
C12 C13 C14 C15 -178.99(18) . . . . ?
N3 C14 C15 C18 -174.91(16) . . . . ?
C13 C14 C15 C18 4.1(3) . . . . ?
N3 C14 C15 C16 5.4(3) . . . . ?
C13 C14 C15 C16 -175.60(18) . . . . ?
C18 C15 C16 C17 0.6(3) . . . . ?
C14 C15 C16 C17 -179.68(17) . . . . ?
C19 N4 C17 C16 -0.5(3) . . . . ?
Zn2 N4 C17 C16 176.45(15) . . . . ?
C15 C16 C17 N4 -0.1(3) . . . . ?
C16 C15 C18 C19 -0.5(3) . . . . ?
C14 C15 C18 C19 179.78(17) . . . . ?
C17 N4 C19 C18 0.6(3) . . . . ?
Zn2 N4 C19 C18 -176.30(15) . . . . ?
C15 C18 C19 N4 -0.1(3) . . . . ?
C24 N5 C20 C21 -2.0(3) . . . . ?
Zn2 N5 C20 C21 173.78(15) . . . . ?
N5 C20 C21 C22 0.6(3) . . . . ?
C20 C21 C22 C23 1.1(3) . . . . ?
C20 C21 C22 C25 -179.20(17) . . . . ?
C21 C22 C23 C24 -1.5(3) . . . . ?
C25 C22 C23 C24 178.85(16) . . . . ?
C20 N5 C24 C23 1.6(3) . . . . ?
Zn2 N5 C24 C23 -174.04(14) . . . . ?
C22 C23 C24 N5 0.1(3) . . . . ?
N7 N6 C25 C26 -0.24(19) . . . . ?
N7 N6 C25 C22 179.09(15) . . . . ?
C21 C22 C25 N6 173.49(17) . . . . ?
C23 C22 C25 N6 -6.8(3) . . . . ?
C21 C22 C25 C26 -7.3(3) . . . . ?
C23 C22 C25 C26 172.36(18) . . . . ?
N6 C25 C26 C27 0.3(2) . . . . ?
C22 C25 C26 C27 -178.98(17) . . . . ?
N6 N7 C27 C26 0.1(2) . . . . ?
N6 N7 C27 C28 -179.17(15) . . . . ?
C25 C26 C27 N7 -0.20(19) . . . . ?
C25 C26 C27 C28 178.94(17) . . . . ?
N7 C27 C28 C29 -176.71(17) . . . . ?
C26 C27 C28 C29 4.3(3) . . . . ?
N7 C27 C28 C31 3.7(3) . . . . ?
C26 C27 C28 C31 -175.34(18) . . . . ?
C31 C28 C29 C30 -0.3(3) . . . . ?
C27 C28 C29 C30 -179.94(18) . . . . ?
C32 N8 C30 C29 0.0(3) . . . . ?
C28 C29 C30 N8 0.4(3) . . . . ?
C29 C28 C31 C32 -0.1(3) . . . . ?
C27 C28 C31 C32 179.50(17) . . . . ?
C30 N8 C32 C31 -0.5(3) . . . . ?
C28 C31 C32 N8 0.6(3) . . . . ?
